data_7712316
loop_
_publ_author_name
'Isaacs, Diane P.'
'Gruninger, Cole T.'
'Huang, Tao'
'Jordan, Aldo M.'
'Nicholas, Genique'
'Chen, Chun-Hsing'
'Ter Horst, Marc A.'
'Dempsey, Jillian L.'

_publ_section_title
;
 Visible light induced formation of a tungsten hydride complex.
;
_journal_name_full 'Dalton transactions (Cambridge, England : 2003)'
_journal_paper_doi 10.1039/d2dt03675d
_journal_year 2023
_chemical_formula_moiety 'C10.00 H8.00 F6 N1.00 O3 P1 W1.00'
_chemical_formula_sum 'C10 H8 F6 N O3 P W'
_chemical_formula_weight 518.99
_chemical_melting_point ?
_space_group_IT_number 14
_space_group_name_Hall '-P 2yn'
_space_group_name_H-M_alt 'P 1 21/n 1'
_symmetry_cell_setting monoclinic
_symmetry_space_group_name_H-M 'P 1 21/n 1'
_atom_sites_solution_hydrogens difmap
_atom_sites_solution_primary direct
_audit_creation_date 2023-01-29
_audit_creation_method 'CRYSTALS_ver_*****_build_0e3dcff '
_audit_update_record
;
2023-02-02 deposited with the CCDC.	2023-02-08 downloaded from the CCDC.
;
_cell_angle_alpha 90
_cell_angle_beta 91.7880(10)
_cell_angle_gamma 90
_cell_formula_units_Z 4
_cell_length_a 11.2330(6)
_cell_length_b 7.7115(4)
_cell_length_c 16.5205(6)
_cell_measurement_reflns_used 9929
_cell_measurement_temperature 150
_cell_measurement_theta_max 74.66
_cell_measurement_theta_min 4.69
_cell_volume 1430.36(12)
_computing_cell_refinement 'Apex4 (Bruker AXS, 2021)'
_computing_data_collection 'Apex4 (Bruker AXS, 2021)'
_computing_data_reduction 'Apex4 (Bruker AXS, 2021)'
_computing_molecular_graphics 'CAMERON (Watkin et al., 1996)'
_computing_publication_material 'CRYSTALS (Betteridge et al., 2003)'
_computing_structure_refinement 'CRYSTALS (Betteridge et al., 2003)'
_computing_structure_solution 'SHELXT (Sheldrick, 2015)'
_diffrn_ambient_temperature 150
_diffrn_measured_fraction_theta_full 0.995
_diffrn_measured_fraction_theta_max 0.991
_diffrn_measurement_device Area
_diffrn_measurement_device_type 'Bruker D8 VENTURE'
_diffrn_measurement_method '\f & \w scans'
_diffrn_radiation_monochromator graphite
_diffrn_radiation_type 'Mo K\a'
_diffrn_radiation_wavelength 0.71073
_diffrn_reflns_av_R_equivalents 0.000
_diffrn_reflns_limit_h_max 13
_diffrn_reflns_limit_h_min -13
_diffrn_reflns_limit_k_max 9
_diffrn_reflns_limit_k_min -9
_diffrn_reflns_limit_l_max 19
_diffrn_reflns_limit_l_min -19
_diffrn_reflns_number 17784
_diffrn_reflns_theta_full 25.878
_diffrn_reflns_theta_max 26.406
_diffrn_reflns_theta_min 2.161
_diffrn_standards_number 0
_exptl_absorpt_coefficient_mu 8.265
_exptl_absorpt_correction_T_max 0.78
_exptl_absorpt_correction_T_min 0.78
_exptl_absorpt_correction_type multi-scan
_exptl_absorpt_process_details 'SADABS (Siemens, 1996)'
_exptl_crystal_colour orange
_exptl_crystal_density_diffrn 2.410
_exptl_crystal_density_meas ?
_exptl_crystal_density_method 'not measured'
_exptl_crystal_description block
_exptl_crystal_F_000 968.000
_exptl_crystal_size_max 0.070
_exptl_crystal_size_mid 0.030
_exptl_crystal_size_min 0.030
_refine_diff_density_max 2.93
_refine_diff_density_min -2.48
_refine_ls_extinction_method None
_refine_ls_goodness_of_fit_ref 1.0106
_refine_ls_hydrogen_treatment constr
_refine_ls_matrix_type full
_refine_ls_number_parameters 399
_refine_ls_number_reflns 2901
_refine_ls_number_restraints 410
_refine_ls_R_factor_all 0.0454
_refine_ls_R_factor_gt 0.0416
_refine_ls_shift/su_max 0.0354410
_refine_ls_shift/su_mean 0.0022379
_refine_ls_structure_factor_coef Fsqd
_refine_ls_weighting_details
;
 Method= Modified Sheldrick 
 w=1/[\s^2^(F^2^) + ( 0.02P)^2^ +35.20P] 
 ,where P=(max(Fo^2^,0) + 2Fc^2^)/3 
;
_refine_ls_weighting_scheme calc
_refine_ls_wR_factor_all 0.1021
_refine_ls_wR_factor_gt 0.1000
_refine_ls_wR_factor_ref 0.1021
_reflns_limit_h_max 13
_reflns_limit_h_min -13
_reflns_limit_k_max 9
_reflns_limit_k_min 0
_reflns_limit_l_max 20
_reflns_limit_l_min 0
_reflns_number_gt 2657
_reflns_number_total 2912
_reflns_threshold_expression I>2.0\s(I)
_oxford_diffrn_Wilson_B_factor 0.00
_oxford_diffrn_Wilson_scale 0.00
_oxford_refine_ls_scale 0.2631(3)
_oxford_structure_analysis_title 'I in C:\Frames\guest\23001a\work At 23:12 on'
_cod_data_source_file d2dt03675d2.cif
_cod_data_source_block 23001
_cod_depositor_comments
;
The following automatic conversions were performed:

data item '_chemical_melting_point' value 'not measured' was changed
to '?' -- the value is undefined or not given.

data item '_exptl_crystal_density_meas' value 'not measured' was
changed to '?' -- the value is perceived as not measured.

Automatic conversion script
Id: cif_fix_values 7556 2019-12-06 15:28:31Z antanas 
;
_cod_original_sg_symbol_H-M 'P 1 21/n 1 '
_cod_original_formula_sum 'C10.00 H8.00 F6 N1.00 O3 P1 W1.00'
_cod_database_code 7712316
_oxford_refine_reflns_threshold_expression I>-3.0\s(I)
_refine_ls_r_factor_ref 0.0454
_reflns_number_all 2901

loop_
_symmetry_equiv_pos_as_xyz
x,y,z
-x,-y,-z
-x+1/2,y+1/2,-z+1/2
x+1/2,-y+1/2,z+1/2

loop_
_atom_site_label
_atom_site_type_symbol
_atom_site_fract_x
_atom_site_fract_y
_atom_site_fract_z
_atom_site_U_iso_or_equiv
_atom_site_occupancy
_atom_site_adp_type
_atom_site_refinement_flags_posn
_atom_site_refinement_flags_adp
_atom_site_refinement_flags_occupancy
_atom_site_disorder_assembly
_atom_site_disorder_group
_atom_site_attached_hydrogens
W1 W 0.53559(3) 0.61471(4) 0.21855(2) 0.0202 0.8957(15) Uani D U P 1 1 .
W101 W 0.5388(2) 0.8676(4) 0.21568(16) 0.0175 0.1043(15) Uani D U P 1 2 .
P1 P 0.2557(9) 0.6987(11) 0.4591(5) 0.0235 0.546(19) Uani D U P 1 3 .
P101 P 0.2651(10) 0.7323(16) 0.4547(7) 0.0314 0.454(19) Uani D U P 1 4 .
F1 F 0.3391(17) 0.839(2) 0.4167(10) 0.0315 0.546(19) Uani D U P 1 3 .
F2 F 0.2015(13) 0.8566(15) 0.5097(8) 0.0378 0.546(19) Uani D U P 1 3 .
F3 F 0.1645(17) 0.721(3) 0.3832(10) 0.0504 0.546(19) Uani D U P 1 3 .
F4 F 0.1640(13) 0.559(2) 0.4927(9) 0.0377 0.546(19) Uani D U P 1 3 .
F5 F 0.3154(14) 0.5564(17) 0.4024(9) 0.0392 0.546(19) Uani D U P 1 3 .
F6 F 0.3548(11) 0.6644(18) 0.5287(7) 0.0492 0.546(19) Uani D U P 1 3 .
F101 F 0.345(2) 0.879(3) 0.4144(13) 0.0391 0.454(19) Uani D U P 1 4 .
F102 F 0.1732(13) 0.872(2) 0.4884(10) 0.0390 0.454(19) Uani D U P 1 4 .
F103 F 0.176(2) 0.741(4) 0.3769(12) 0.0534 0.454(19) Uani D U P 1 4 .
F104 F 0.1937(15) 0.587(2) 0.5038(10) 0.0424 0.454(19) Uani D U P 1 4 .
F105 F 0.3459(17) 0.577(2) 0.4211(14) 0.0459 0.454(19) Uani D U P 1 4 .
F106 F 0.3468(15) 0.741(2) 0.5356(9) 0.0529 0.454(19) Uani D U P 1 4 .
O1 O 0.4400(5) 0.2886(8) 0.3117(4) 0.0288 0.8957(15) Uani D U P 1 1 .
O2 O 0.5981(6) 0.3078(8) 0.1023(4) 0.0314 0.8957(15) Uani D U P 1 1 .
O3 O 0.8147(5) 0.6224(10) 0.2053(4) 0.0398 0.8957(15) Uani D U P 1 1 .
O101 O 0.434(4) 1.183(5) 0.311(3) 0.0283 0.1043(15) Uani D U P 1 2 .
O102 O 0.596(5) 1.186(5) 0.104(3) 0.0327 0.1043(15) Uani D U P 1 2 .
O103 O 0.8181(13) 0.869(8) 0.203(3) 0.0372 0.1043(15) Uani D U P 1 2 .
N1 N 0.5864(5) 0.6858(9) 0.3405(3) 0.0190 0.8957(15) Uani D U P 1 1 .
N101 N 0.587(5) 0.791(6) 0.3375(9) 0.0191 0.1043(15) Uani D U P 1 2 .
C1 C 0.4379(5) 0.8849(7) 0.2257(3) 0.0338 0.8957(15) Uani D U P 1 1 .
C2 C 0.3513(4) 0.7520(8) 0.2186(3) 0.0309 0.8957(15) Uani D . P 1 1 .
C3 C 0.3654(5) 0.6681(6) 0.1433(4) 0.0293 0.8957(15) Uani D . P 1 1 .
C4 C 0.4610(5) 0.7490(8) 0.1040(3) 0.0261 0.8957(15) Uani D U P 1 1 .
C5 C 0.5057(4) 0.8830(7) 0.1549(4) 0.0313 0.8957(15) Uani D . P 1 1 .
C6 C 0.6071(10) 0.7264(13) 0.4044(4) 0.0221 0.8957(15) Uani D U P 1 1 .
C7 C 0.6311(9) 0.7832(12) 0.4880(5) 0.0293 0.8957(15) Uani D U P 1 1 .
C8 C 0.4774(4) 0.4056(8) 0.2787(4) 0.0202 0.8957(15) Uani D U P 1 1 .
C9 C 0.5732(5) 0.4190(9) 0.1428(4) 0.0238 0.8957(15) Uani D U P 1 1 .
C10 C 0.7144(5) 0.6183(11) 0.2121(3) 0.0239 0.8957(15) Uani D U P 1 1 .
C101 C 0.539(3) 0.584(3) 0.188(3) 0.0270 0.1043(15) Uani D U P 1 2 .
C102 C 0.480(4) 0.667(4) 0.1214(15) 0.0336 0.1043(15) Uani D U P 1 2 .
C103 C 0.373(4) 0.741(3) 0.149(3) 0.0360 0.1043(15) Uani D U P 1 2 .
C104 C 0.366(3) 0.703(4) 0.233(3) 0.0258 0.1043(15) Uani D U P 1 2 .
C105 C 0.469(4) 0.606(3) 0.2567(16) 0.0300 0.1043(15) Uani D U P 1 2 .
C106 C 0.608(11) 0.757(13) 0.4023(13) 0.0202 0.1043(15) Uani D U P 1 2 .
C107 C 0.634(10) 0.718(10) 0.4880(18) 0.0275 0.1043(15) Uani D U P 1 2 .
C108 C 0.470(5) 1.070(6) 0.275(2) 0.0218 0.1043(15) Uani D U P 1 2 .
C109 C 0.574(6) 1.069(4) 0.1428(17) 0.0256 0.1043(15) Uani D U P 1 2 .
C110 C 0.7177(9) 0.867(9) 0.209(3) 0.0224 0.1043(15) Uani D U P 1 2 .
H11 H 0.4457 0.9660 0.2689 0.0409 0.8957(15) Uiso R . P 1 1 .
H21 H 0.2898 0.7302 0.2554 0.0372 0.8957(15) Uiso R . P 1 1 .
H31 H 0.3137 0.5827 0.1203 0.0354 0.8957(15) Uiso R . P 1 1 .
H41 H 0.4845 0.7266 0.0502 0.0317 0.8957(15) Uiso R . P 1 1 .
H51 H 0.5661 0.9636 0.1419 0.0380 0.8957(15) Uiso R . P 1 1 .
H71 H 0.7012 0.7279 0.5087 0.0352 0.8957(15) Uiso R . P 1 1 .
H72 H 0.6420 0.9054 0.4891 0.0352 0.8957(15) Uiso R . P 1 1 .
H73 H 0.5658 0.7530 0.5204 0.0352 0.8957(15) Uiso R . P 1 1 .
H1011 H 0.6080 0.5136 0.1849 0.0325 0.1043(15) Uiso R . P 1 2 .
H1021 H 0.5036 0.6640 0.0667 0.0406 0.1043(15) Uiso R . P 1 2 .
H1031 H 0.3145 0.7996 0.1171 0.0436 0.1043(15) Uiso R . P 1 2 .
H1041 H 0.3023 0.7324 0.2667 0.0313 0.1043(15) Uiso R . P 1 2 .
H1051 H 0.4838 0.5554 0.3084 0.0362 0.1043(15) Uiso R . P 1 2 .
H1071 H 0.6765 0.6124 0.4921 0.0331 0.1043(15) Uiso R . P 1 2 .
H1072 H 0.6803 0.8093 0.5114 0.0331 0.1043(15) Uiso R . P 1 2 .
H1073 H 0.5612 0.7082 0.5158 0.0331 0.1043(15) Uiso R . P 1 2 .

loop_
_atom_site_aniso_label
_atom_site_aniso_U_11
_atom_site_aniso_U_22
_atom_site_aniso_U_33
_atom_site_aniso_U_23
_atom_site_aniso_U_13
_atom_site_aniso_U_12
W1 0.02085(19) 0.02134(19) 0.01818(19) -0.00197(13) -0.00184(12) 0.00113(13)
W101 0.0177(11) 0.0172(11) 0.0175(12) 0.0008(10) 0.0009(8) 0.0004(8)
P1 0.028(3) 0.013(2) 0.030(3) 0.0004(18) 0.007(2) -0.0068(19)
P101 0.027(3) 0.042(5) 0.026(3) -0.003(3) 0.013(2) -0.004(3)
F1 0.035(4) 0.019(5) 0.041(4) -0.002(4) 0.010(3) -0.011(4)
F2 0.039(5) 0.037(4) 0.038(6) -0.006(4) 0.012(4) 0.004(4)
F3 0.041(5) 0.052(5) 0.058(5) -0.000(4) -0.008(4) -0.014(4)
F4 0.033(5) 0.028(4) 0.052(4) -0.007(4) 0.009(4) -0.024(4)
F5 0.047(5) 0.037(4) 0.034(6) -0.004(4) 0.003(4) 0.005(5)
F6 0.053(5) 0.044(6) 0.049(5) 0.001(5) -0.013(4) -0.004(5)
F101 0.038(6) 0.034(9) 0.046(6) -0.010(6) 0.016(5) -0.014(6)
F102 0.036(5) 0.047(5) 0.034(5) -0.003(4) 0.006(4) 0.007(4)
F103 0.042(6) 0.065(7) 0.052(5) 0.001(5) -0.007(5) -0.004(6)
F104 0.030(8) 0.039(7) 0.060(7) -0.011(6) 0.023(6) -0.022(5)
F105 0.048(7) 0.047(6) 0.044(8) -0.005(5) 0.013(6) 0.010(7)
F106 0.046(5) 0.068(7) 0.044(5) 0.001(5) -0.009(5) 0.004(6)
O1 0.030(3) 0.026(3) 0.031(3) 0.002(3) 0.007(3) -0.005(3)
O2 0.038(3) 0.028(3) 0.029(3) -0.011(3) 0.006(3) 0.000(3)
O3 0.016(3) 0.050(4) 0.054(4) 0.001(4) 0.000(3) -0.001(3)
O101 0.029(9) 0.026(10) 0.030(9) 0.002(10) 0.010(9) -0.002(10)
O102 0.038(9) 0.031(9) 0.030(9) -0.002(7) -0.002(7) 0.000(10)
O103 0.025(8) 0.037(8) 0.050(10) -0.001(8) 0.002(9) -0.005(8)
N1 0.022(3) 0.019(3) 0.015(3) -0.002(3) -0.003(2) -0.005(3)
N101 0.021(5) 0.019(8) 0.016(7) -0.002(8) -0.003(7) -0.005(8)
C1 0.037(4) 0.036(4) 0.028(4) -0.002(4) -0.009(3) 0.016(4)
C2 0.028(4) 0.038(5) 0.026(5) 0.010(4) -0.004(4) 0.018(4)
C3 0.033(4) 0.029(5) 0.025(4) -0.004(4) -0.017(4) 0.004(4)
C4 0.030(4) 0.030(4) 0.017(4) 0.004(3) -0.008(3) 0.015(3)
C5 0.029(4) 0.024(4) 0.040(5) 0.010(4) -0.006(4) 0.006(4)
C6 0.021(4) 0.025(6) 0.021(4) 0.001(3) -0.002(3) -0.002(4)
C7 0.038(5) 0.031(5) 0.018(4) -0.006(4) -0.009(3) -0.001(5)
C8 0.013(3) 0.026(4) 0.021(4) -0.009(3) 0.000(3) 0.000(3)
C9 0.020(4) 0.029(5) 0.022(4) 0.000(3) 0.000(3) -0.005(3)
C10 0.021(4) 0.025(4) 0.026(4) -0.001(3) -0.001(3) 0.001(3)
C101 0.0212(10) 0.031(7) 0.028(7) -0.005(7) -0.009(7) 0.007(7)
C102 0.025(5) 0.039(9) 0.037(9) -0.010(9) -0.009(9) 0.006(11)
C103 0.028(7) 0.043(13) 0.037(13) -0.012(13) -0.011(12) 0.008(14)
C104 0.024(7) 0.028(11) 0.025(11) -0.003(11) -0.012(11) 0.009(11)
C105 0.028(6) 0.035(8) 0.027(8) -0.002(8) -0.005(8) 0.012(8)
C106 0.020(7) 0.021(9) 0.019(7) -0.001(8) -0.002(7) -0.003(8)
C107 0.036(10) 0.028(12) 0.018(9) -0.009(10) -0.010(9) -0.001(11)
C108 0.018(7) 0.028(10) 0.018(7) -0.005(7) -0.005(7) 0.001(9)
C109 0.023(10) 0.030(10) 0.024(10) -0.003(10) 0.001(9) -0.005(10)
C110 0.020(7) 0.028(10) 0.020(7) 0.004(7) 0.004(7) -0.001(9)

loop_
_atom_type_symbol
_atom_type_scat_dispersion_real
_atom_type_scat_dispersion_imag
_atom_type_scat_Cromer_Mann_a1
_atom_type_scat_Cromer_Mann_b1
_atom_type_scat_Cromer_Mann_a2
_atom_type_scat_Cromer_Mann_b2
_atom_type_scat_Cromer_Mann_a3
_atom_type_scat_Cromer_Mann_b3
_atom_type_scat_Cromer_Mann_a4
_atom_type_scat_Cromer_Mann_b4
_atom_type_scat_Cromer_Mann_c
_atom_type_scat_source
C 0.0033 0.0016 2.3100 20.8439 1.0200 10.2075 1.5886 0.5687 0.8650 51.6512 0.2156 'International Tables Vol C 4.2.6.8 and 6.1.1.4'
H 0.0000 0.0000 0.4930 10.5109 0.3229 26.1257 0.1402 3.1424 0.0408 57.7998 0.0030 'International Tables Vol C 4.2.6.8 and 6.1.1.4'
F 0.0171 0.0103 3.5392 10.2825 2.6412 4.2944 1.5170 0.2615 1.0243 26.1476 0.2776 'International Tables Vol C 4.2.6.8 and 6.1.1.4'
N 0.0061 0.0033 12.2126 0.0057 3.1322 9.8933 2.0125 28.9975 1.1663 0.5826 -11.5290 'International Tables Vol C 4.2.6.8 and 6.1.1.4'
O 0.0106 0.0060 3.0485 13.2771 2.2868 5.7011 1.5463 0.3239 0.8670 32.9089 0.2508 'International Tables Vol C 4.2.6.8 and 6.1.1.4'
P 0.1023 0.0942 6.4345 1.9067 4.1791 27.1570 1.7800 0.5260 1.4908 68.1645 1.1149 'International Tables Vol C 4.2.6.8 and 6.1.1.4'
W -0.8490 6.8722 29.0818 1.7203 15.4300 9.2259 14.4327 0.3217 5.1198 57.0560 9.8875 'International Tables Vol C 4.2.6.8 and 6.1.1.4'

loop_
_geom_angle_atom_site_label_1
_geom_angle_site_symmetry_1
_geom_angle_atom_site_label_2
_geom_angle_site_symmetry_2
_geom_angle_atom_site_label_3
_geom_angle_site_symmetry_3
_geom_angle
_geom_angle_publ_flag
N1 . W1 . C1 . 80.7(2) yes
N1 . W1 . C2 . 95.4(2) yes
C1 . W1 . C2 . 35.17(9) yes
N1 . W1 . C3 . 131.1(2) yes
C1 . W1 . C3 . 59.05(10) yes
C2 . W1 . C3 . 35.73(9) yes
N1 . W1 . C4 . 137.6(2) yes
C1 . W1 . C4 . 58.94(10) yes
C2 . W1 . C4 . 59.47(10) yes
C3 . W1 . C4 . 36.07(9) yes
N1 . W1 . C5 . 103.1(2) yes
C1 . W1 . C5 . 35.07(9) yes
C2 . W1 . C5 . 58.82(10) yes
C3 . W1 . C5 . 59.35(10) yes
C4 . W1 . C5 . 35.52(9) yes
N1 . W1 . C8 . 79.8(3) yes
C1 . W1 . C8 . 121.6(2) yes
C2 . W1 . C8 . 93.55(19) yes
C3 . W1 . C8 . 97.69(18) yes
C4 . W1 . C8 . 130.8(2) yes
N1 . W1 . C9 . 136.0(2) yes
C1 . W1 . C9 . 143.13(19) yes
C2 . W1 . C9 . 123.0(2) yes
C3 . W1 . C9 . 89.15(18) yes
C4 . W1 . C9 . 84.5(2) yes
N1 . W1 . C10 . 79.1(2) yes
C1 . W1 . C10 . 117.2(3) yes
C2 . W1 . C10 . 152.0(3) yes
C3 . W1 . C10 . 141.9(2) yes
C4 . W1 . C10 . 106.8(2) yes
C5 . W1 . C8 . 152.30(18) yes
C5 . W1 . C9 . 114.4(3) yes
C8 . W1 . C9 . 77.5(3) yes
C5 . W1 . C10 . 95.4(2) yes
C8 . W1 . C10 . 112.1(2) yes
C9 . W1 . C10 . 75.4(3) yes
N101 . W101 . C101 . 85.4(17) yes
N101 . W101 . C102 . 120.7(16) yes
C101 . W101 . C102 . 36.6(2) yes
N101 . W101 . C103 . 119.6(19) yes
C101 . W101 . C103 . 60.09(17) yes
C102 . W101 . C103 . 35.7(2) yes
N101 . W101 . C104 . 85(2) yes
C101 . W101 . C104 . 60.11(17) yes
C102 . W101 . C104 . 59.5(2) yes
C103 . W101 . C104 . 35.2(3) yes
N101 . W101 . C105 . 63.6(16) yes
C101 . W101 . C105 . 36.6(2) yes
C102 . W101 . C105 . 60.48(18) yes
C103 . W101 . C105 . 59.5(3) yes
C104 . W101 . C105 . 35.7(2) yes
N101 . W101 . C108 . 81.1(15) yes
C101 . W101 . C108 . 150(2) yes
C102 . W101 . C108 . 138.9(19) yes
C103 . W101 . C108 . 104.0(19) yes
C104 . W101 . C108 . 92(2) yes
N101 . W101 . C109 . 136.4(19) yes
C101 . W101 . C109 . 129.1(17) yes
C102 . W101 . C109 . 100.0(11) yes
C103 . W101 . C109 . 102.2(16) yes
C104 . W101 . C109 . 132(2) yes
N101 . W101 . C110 . 80.1(17) yes
C101 . W101 . C110 . 89(2) yes
C102 . W101 . C110 . 103(2) yes
C103 . W101 . C110 . 139(2) yes
C104 . W101 . C110 . 147(2) yes
C105 . W101 . C108 . 114(2) yes
C105 . W101 . C109 . 159.9(11) yes
C108 . W101 . C109 . 77(2) yes
C105 . W101 . C110 . 112(2) yes
C108 . W101 . C110 . 115(3) yes
C109 . W101 . C110 . 76(2) yes
F1 . P1 . F2 . 87.3(9) yes
F1 . P1 . F3 . 87.5(11) yes
F2 . P1 . F3 . 94.8(8) yes
F1 . P1 . F4 . 173.95(7) yes
F2 . P1 . F4 . 94.1(9) yes
F3 . P1 . F4 . 86.5(11) yes
F1 . P1 . F5 . 86.8(9) yes
F2 . P1 . F5 . 173.94(7) yes
F3 . P1 . F5 . 83.4(8) yes
F4 . P1 . F5 . 91.6(9) yes
F1 . P1 . F6 . 91.2(7) yes
F2 . P1 . F6 . 91.0(7) yes
F3 . P1 . F6 . 173.95(7) yes
F4 . P1 . F6 . 94.6(7) yes
F5 . P1 . F6 . 90.7(7) yes
F101 . P101 . F102 . 92.5(12) yes
F101 . P101 . F103 . 88.8(14) yes
F102 . P101 . F103 . 81.8(8) yes
F101 . P101 . F104 . 173.92(9) yes
F102 . P101 . F104 . 87.6(10) yes
F103 . P101 . F104 . 97.3(14) yes
F101 . P101 . F105 . 92.9(12) yes
F102 . P101 . F105 . 173.95(9) yes
F103 . P101 . F105 . 95.7(10) yes
F104 . P101 . F105 . 87.2(11) yes
F101 . P101 . F106 . 90.1(9) yes
F102 . P101 . F106 . 92.3(9) yes
F103 . P101 . F106 . 173.92(9) yes
F104 . P101 . F106 . 83.8(9) yes
F105 . P101 . F106 . 90.3(10) yes
W1 . N1 . C6 . 176.32(9) yes
W101 . N101 . C106 . 176.31(19) yes
W1 . C1 . C2 . 71.1(2) yes
W1 . C1 . C5 . 71.7(2) yes
C2 . C1 . C5 . 108.00(4) yes
W1 . C1 . H11 . 125.9 no
C2 . C1 . H11 . 125.9 no
C5 . C1 . H11 . 126.0 no
W1 . C2 . C1 . 73.8(2) yes
W1 . C2 . C3 . 70.6(2) yes
C1 . C2 . C3 . 108.00(4) yes
W1 . C2 . H21 . 125.8 no
C1 . C2 . H21 . 125.9 no
C3 . C2 . H21 . 125.8 no
W1 . C3 . C2 . 73.7(2) yes
W1 . C3 . C4 . 72.3(2) yes
C2 . C3 . C4 . 108.00(4) yes
W1 . C3 . H31 . 125.7 no
C2 . C3 . H31 . 125.8 no
C4 . C3 . H31 . 125.7 no
W1 . C4 . C3 . 71.6(2) yes
W1 . C4 . C5 . 74.1(2) yes
C3 . C4 . C5 . 108.00(4) yes
W1 . C4 . H41 . 125.8 no
C3 . C4 . H41 . 125.8 no
C5 . C4 . H41 . 125.8 no
W1 . C5 . C1 . 73.2(2) yes
W1 . C5 . C4 . 70.4(2) yes
C1 . C5 . C4 . 108.00(4) yes
W1 . C5 . H51 . 125.9 no
C1 . C5 . H51 . 125.9 no
C4 . C5 . H51 . 125.9 no
N1 . C6 . C7 . 178.31(9) yes
C6 . C7 . H71 . 109.3 no
C6 . C7 . H72 . 109.5 no
H71 . C7 . H72 . 109.5 no
C6 . C7 . H73 . 109.5 no
H71 . C7 . H73 . 109.5 no
H72 . C7 . H73 . 109.5 no
W1 . C8 . O1 . 177.28(9) yes
W1 . C9 . O2 . 177.29(9) yes
W1 . C10 . O3 . 177.32(9) yes
W101 . C101 . C102 . 73.4(7) yes
W101 . C101 . C105 . 73.3(7) yes
C102 . C101 . C105 . 108.00(4) yes
W101 . C101 . H1011 . 125.4 no
C102 . C101 . H1011 . 125.6 no
C105 . C101 . H1011 . 125.9 no
W101 . C102 . C101 . 70.0(8) yes
W101 . C102 . C103 . 74.7(10) yes
C101 . C102 . C103 . 108.00(4) yes
W101 . C102 . H1021 . 125.9 no
C101 . C102 . H1021 . 126.0 no
C103 . C102 . H1021 . 125.7 no
W101 . C103 . C102 . 69.6(9) yes
W101 . C103 . C104 . 72.3(6) yes
C102 . C103 . C104 . 108.00(4) yes
W101 . C103 . H1031 . 126.2 no
C102 . C103 . H1031 . 126.2 no
C104 . C103 . H1031 . 125.7 no
W101 . C104 . C103 . 72.4(6) yes
W101 . C104 . C105 . 69.6(8) yes
C103 . C104 . C105 . 108.00(4) yes
W101 . C104 . H1041 . 126.0 no
C103 . C104 . H1041 . 126.2 no
C105 . C104 . H1041 . 125.7 no
W101 . C105 . C104 . 74.7(10) yes
W101 . C105 . C101 . 70.1(8) yes
C104 . C105 . C101 . 108.00(4) yes
W101 . C105 . H1051 . 125.5 no
C104 . C105 . H1051 . 126.1 no
C101 . C105 . H1051 . 125.7 no
N101 . C106 . C107 . 178.3(10) yes
C106 . C107 . H1071 . 109.2 no
C106 . C107 . H1072 . 109.4 no
H1071 . C107 . H1072 . 109.5 no
C106 . C107 . H1073 . 109.7 no
H1071 . C107 . H1073 . 109.5 no
H1072 . C107 . H1073 . 109.5 no
W101 . C108 . O101 . 177.29(10) yes
W101 . C109 . O102 . 177.28(10) yes
W101 . C110 . O103 . 177.29(10) yes

loop_
_geom_bond_atom_site_label_1
_geom_bond_site_symmetry_1
_geom_bond_atom_site_label_2
_geom_bond_site_symmetry_2
_geom_bond_distance
_geom_bond_publ_flag
W1 . N1 . 2.148(5) yes
W1 . C1 . 2.360(4) yes
W1 . C2 . 2.325(4) yes
W1 . C3 . 2.284(4) yes
W1 . C4 . 2.293(4) yes
W1 . C5 . 2.341(4) yes
W1 . C8 . 2.014(6) yes
W1 . C9 . 2.014(6) yes
W1 . C10 . 2.016(5) yes
W101 . N101 . 2.150(9) yes
W101 . C101 . 2.232(19) yes
W101 . C102 . 2.276(13) yes
W101 . C103 . 2.34(2) yes
W101 . C104 . 2.34(2) yes
W101 . C105 . 2.274(13) yes
W101 . C108 . 2.014(9) yes
W101 . C109 . 2.013(9) yes
W101 . C110 . 2.016(9) yes
P1 . F1 . 1.604(6) yes
P1 . F2 . 1.607(6) yes
P1 . F3 . 1.603(6) yes
P1 . F4 . 1.600(6) yes
P1 . F5 . 1.603(6) yes
P1 . F6 . 1.597(6) yes
P101 . F101 . 1.600(8) yes
P101 . F102 . 1.605(8) yes
P101 . F103 . 1.605(8) yes
P101 . F104 . 1.612(8) yes
P101 . F105 . 1.610(8) yes
P101 . F106 . 1.598(8) yes
O1 . C8 . 1.141(6) yes
O2 . C9 . 1.129(6) yes
O3 . C10 . 1.136(6) yes
O101 . C108 . 1.137(9) yes
O102 . C109 . 1.135(9) yes
O103 . C110 . 1.136(9) yes
N1 . C6 . 1.118(7) yes
N101 . C106 . 1.119(9) yes
C1 . C2 . 1.416(3) yes
C1 . C5 . 1.416(3) yes
C1 . H11 . 0.950 no
C2 . C3 . 1.414(3) yes
C2 . H21 . 0.950 no
C3 . C4 . 1.417(3) yes
C3 . H31 . 0.950 no
C4 . C5 . 1.414(3) yes
C4 . H41 . 0.950 no
C5 . H51 . 0.950 no
C6 . C7 . 1.466(7) yes
C7 . H71 . 0.950 no
C7 . H72 . 0.950 no
C7 . H73 . 0.950 no
C101 . C102 . 1.417(3) yes
C101 . C105 . 1.416(3) yes
C101 . H1011 . 0.950 no
C102 . C103 . 1.416(3) yes
C102 . H1021 . 0.950 no
C103 . C104 . 1.416(3) yes
C103 . H1031 . 0.950 no
C104 . C105 . 1.417(3) yes
C104 . H1041 . 0.950 no
C105 . H1051 . 0.950 no
C106 . C107 . 1.468(9) yes
C107 . H1071 . 0.950 no
C107 . H1072 . 0.950 no
C107 . H1073 . 0.950 no

loop_
_geom_torsion_atom_site_label_1
_geom_torsion_atom_site_label_2
_geom_torsion_atom_site_label_3
_geom_torsion_atom_site_label_4
_geom_torsion
_geom_torsion_site_symmetry_1
_geom_torsion_site_symmetry_2
_geom_torsion_site_symmetry_3
_geom_torsion_site_symmetry_4
_geom_torsion_publ_flag
N1 W1 C1 C2 -113.5(3) . . . . no
N1 W1 C1 C5 129.3(3) . . . . no
C2 W1 C1 C5 -117.3(4) . . . . no
C3 W1 C1 C2 37.6(3) . . . . no
C3 W1 C1 C5 -79.6(3) . . . . no
C4 W1 C1 C2 80.0(3) . . . . no
C4 W1 C1 C5 -37.3(3) . . . . no
C5 W1 C1 C2 117.3(4) . . . . no
C8 W1 C1 C2 -41.7(4) . . . . no
C8 W1 C1 C5 -159.0(3) . . . . no
C9 W1 C1 C2 71.7(5) . . . . no
C9 W1 C1 C5 -45.6(5) . . . . no
C10 W1 C1 C2 174.0(3) . . . . no
C10 W1 C1 C5 56.7(4) . . . . no
N1 W1 C2 C1 65.4(3) . . . . no
N1 W1 C2 C3 -178.3(3) . . . . no
C1 W1 C2 C3 116.3(4) . . . . no
C3 W1 C2 C1 -116.3(4) . . . . no
C4 W1 C2 C1 -78.3(3) . . . . no
C4 W1 C2 C3 38.1(3) . . . . no
C5 W1 C2 C1 -36.6(3) . . . . no
C5 W1 C2 C3 79.7(3) . . . . no
C8 W1 C2 C1 145.4(3) . . . . no
C8 W1 C2 C3 -98.3(3) . . . . no
C9 W1 C2 C1 -137.2(3) . . . . no
C9 W1 C2 C3 -20.8(4) . . . . no
C10 W1 C2 C1 -11.4(5) . . . . no
C10 W1 C2 C3 104.9(5) . . . . no
N1 W1 C3 C2 2.3(4) . . . . no
N1 W1 C3 C4 117.8(4) . . . . no
C1 W1 C3 C2 -37.0(3) . . . . no
C1 W1 C3 C4 78.6(3) . . . . no
C2 W1 C3 C4 115.6(4) . . . . no
C4 W1 C3 C2 -115.6(4) . . . . no
C5 W1 C3 C2 -78.1(3) . . . . no
C5 W1 C3 C4 37.5(3) . . . . no
C8 W1 C3 C2 85.4(3) . . . . no
C8 W1 C3 C4 -159.1(3) . . . . no
C9 W1 C3 C2 162.7(4) . . . . no
C9 W1 C3 C4 -81.8(4) . . . . no
C10 W1 C3 C2 -132.6(5) . . . . no
C10 W1 C3 C4 -17.1(6) . . . . no
N1 W1 C4 C3 -98.8(4) . . . . no
N1 W1 C4 C5 16.9(5) . . . . no
C1 W1 C4 C3 -78.9(3) . . . . no
C1 W1 C4 C5 36.8(3) . . . . no
C2 W1 C4 C3 -37.7(3) . . . . no
C2 W1 C4 C5 78.0(3) . . . . no
C3 W1 C4 C5 115.7(4) . . . . no
C5 W1 C4 C3 -115.7(4) . . . . no
C8 W1 C4 C3 27.8(4) . . . . no
C8 W1 C4 C5 143.5(3) . . . . no
C9 W1 C4 C3 96.2(3) . . . . no
C9 W1 C4 C5 -148.2(3) . . . . no
C10 W1 C4 C3 169.1(4) . . . . no
C10 W1 C4 C5 -75.2(4) . . . . no
N1 W1 C5 C1 -51.7(3) . . . . no
N1 W1 C5 C4 -168.4(3) . . . . no
C1 W1 C5 C4 -116.7(4) . . . . no
C2 W1 C5 C1 36.7(3) . . . . no
C2 W1 C5 C4 -80.0(3) . . . . no
C3 W1 C5 C1 78.7(3) . . . . no
C3 W1 C5 C4 -38.1(3) . . . . no
C4 W1 C5 C1 116.7(4) . . . . no
C8 W1 C5 C1 41.2(6) . . . . no
C8 W1 C5 C4 -75.6(6) . . . . no
C9 W1 C5 C1 151.9(3) . . . . no
C9 W1 C5 C4 35.2(4) . . . . no
C10 W1 C5 C1 -131.6(3) . . . . no
C10 W1 C5 C4 111.6(3) . . . . no
W1 C1 C2 C3 -62.7(4) . . . . no
C5 C1 C2 W1 62.6(4) . . . . no
C5 C1 C2 C3 -0.1(6) . . . . no
W1 C1 C5 C4 62.2(4) . . . . no
C2 C1 C5 W1 -62.2(4) . . . . no
C2 C1 C5 C4 0.0(6) . . . . no
W1 C2 C3 C4 -64.6(4) . . . . no
C1 C2 C3 W1 64.8(4) . . . . no
C1 C2 C3 C4 0.2(6) . . . . no
W1 C3 C4 C5 -65.7(4) . . . . no
C2 C3 C4 W1 65.5(4) . . . . no
C2 C3 C4 C5 -0.1(6) . . . . no
W1 C4 C5 C1 -64.0(4) . . . . no
C3 C4 C5 W1 64.1(4) . . . . no
C3 C4 C5 C1 0.1(6) . . . . no
